data_7029309
loop_
_publ_author_name
'Nie, Yong'
'Wang, Yafeng'
'Miao, Jinling'
'Bian, Deqian'
'Zhang, Zhenwei'
'Cui, Yu'
'Sun, Guoxin'

_publ_section_title
;
 Syntheses and structural characterization of o-carboranylamides with
 direct cage-amide bond.
;
_journal_issue 13
_journal_name_full 'Dalton transactions (Cambridge, England : 2003)'
_journal_page_first 5083
_journal_page_last 5094
_journal_paper_doi 10.1039/c3dt52785a
_journal_volume 43
_journal_year 2014
_chemical_formula_moiety 'C9 H16 B10 F N O'
_chemical_formula_sum 'C9 H16 B10 F N O'
_chemical_formula_weight 281.33
_chemical_name_systematic
;
 ? 
;
_space_group_crystal_system triclinic
_space_group_IT_number 2
_space_group_name_Hall '-P 1'
_space_group_name_H-M_alt 'P -1'
_symmetry_space_group_name_Hall '-P 1'
_symmetry_space_group_name_H-M 'P -1'
_atom_sites_solution_hydrogens geom
_atom_sites_solution_primary direct
_atom_sites_solution_secondary difmap
_audit_creation_date 2013-03-11
_audit_creation_method
;
  Olex2 1.2
  (compiled Dec  5 2012 16:20:19, GUI svn.r4385)
;
_cell_angle_alpha 114.63(3)
_cell_angle_beta 90.84(3)
_cell_angle_gamma 106.42(3)
_cell_formula_units_Z 2
_cell_length_a 6.735(2)
_cell_length_b 11.253(4)
_cell_length_c 11.649(4)
_cell_measurement_reflns_used 1393
_cell_measurement_temperature 293(2)
_cell_measurement_theta_max 28.9067
_cell_measurement_theta_min 3.1838
_cell_volume 760.9(5)
_computing_cell_refinement
;
CrysAlisPro, Agilent Technologies,
Version 1.171.35.21 (release 20-01-2012 CrysAlis171 .NET)
(compiled Jan 23 2012,18:06:46)
;
_computing_data_collection
;
CrysAlisPro, Agilent Technologies,
Version 1.171.35.21 (release 20-01-2012 CrysAlis171 .NET)
(compiled Jan 23 2012,18:06:46)
;
_computing_data_reduction
;
CrysAlisPro, Agilent Technologies,
Version 1.171.35.21 (release 20-01-2012 CrysAlis171 .NET)
(compiled Jan 23 2012,18:06:46)
;
_computing_molecular_graphics
;
O. V. Dolomanov, L. J. Bourhis, R. J. Gildea, J. A. K. Howard and H. Puschmann,
OLEX2: a complete structure solution, refinement and analysis program.
J. Appl. Cryst. (2009). 42, 339-341.
;
_computing_publication_material
;
O. V. Dolomanov, L. J. Bourhis, R. J. Gildea, J. A. K. Howard and H. Puschmann,
OLEX2: a complete structure solution, refinement and analysis program.
J. Appl. Cryst. (2009). 42, 339-341.
;
_computing_structure_refinement
;
SHELXL, G.M. Sheldrick, Acta Cryst.
(2008). A64, 112-122
;
_computing_structure_solution
;
SHELXS, G.M. Sheldrick, Acta Cryst.
(2008). A64, 112-122
;
_diffrn_ambient_temperature 293.15
_diffrn_detector_area_resol_mean 16.0355
_diffrn_measured_fraction_theta_full 0.996
_diffrn_measured_fraction_theta_max 0.996
_diffrn_measurement_details
;
  1 omega  -47.00   48.00   1.0000   21.8900
omega____ theta____ kappa____ phi______ frames
    -       17.6043  -77.0000 -180.0000 95

  2 omega  -46.00   36.00   1.0000   21.8900
omega____ theta____ kappa____ phi______ frames
    -       17.6043  -57.0000  -90.0000 82

  3 omega  -40.00   38.00   1.0000   21.8900
omega____ theta____ kappa____ phi______ frames
    -       17.6043  -57.0000   30.0000 78

  4 omega   11.00   45.00   1.0000   21.8900
omega____ theta____ kappa____ phi______ frames
    -       17.6043   54.0000   24.0000 34

  5 omega  -16.00   23.00   1.0000   21.8900
omega____ theta____ kappa____ phi______ frames
    -      -18.8543  -99.0000   60.0000 39

  6 omega  -24.00    4.00   1.0000   21.8900
omega____ theta____ kappa____ phi______ frames
    -      -18.8543  -99.0000 -120.0000 28

  7 omega   -4.00   86.00   1.0000   21.8900
omega____ theta____ kappa____ phi______ frames
    -       17.6043   57.0000   90.0000 90

  8 omega   -4.00   21.00   1.0000   21.8900
omega____ theta____ kappa____ phi______ frames
    -       17.6043   57.0000  -30.0000 25

  9 omega   -4.00   86.00   1.0000   21.8900
omega____ theta____ kappa____ phi______ frames
    -       17.6043   57.0000 -150.0000 90
;
_diffrn_measurement_device_type 'Xcalibur, Eos, Gemini'
_diffrn_measurement_method '\w scans'
_diffrn_orient_matrix_UB_11 0.0804559000
_diffrn_orient_matrix_UB_12 0.0294278000
_diffrn_orient_matrix_UB_13 -0.0279684000
_diffrn_orient_matrix_UB_21 0.0751071000
_diffrn_orient_matrix_UB_22 -0.0103540000
_diffrn_orient_matrix_UB_23 0.0350506000
_diffrn_orient_matrix_UB_31 -0.0149751000
_diffrn_orient_matrix_UB_32 -0.0661409000
_diffrn_orient_matrix_UB_33 -0.0508116000
_diffrn_radiation_monochromator graphite
_diffrn_radiation_type 'Mo K\a'
_diffrn_radiation_wavelength 0.7107
_diffrn_reflns_av_R_equivalents 0.0485
_diffrn_reflns_av_unetI/netI 0.0620
_diffrn_reflns_limit_h_max 8
_diffrn_reflns_limit_h_min -8
_diffrn_reflns_limit_k_max 14
_diffrn_reflns_limit_k_min -13
_diffrn_reflns_limit_l_max 14
_diffrn_reflns_limit_l_min -14
_diffrn_reflns_number 7806
_diffrn_reflns_theta_full 26.37
_diffrn_reflns_theta_max 26.37
_diffrn_reflns_theta_min 3.19
_diffrn_source 'Enhance (Mo) X-ray Source'
_exptl_absorpt_coefficient_mu 0.074
_exptl_absorpt_correction_T_max 1.00000
_exptl_absorpt_correction_T_min 0.74588
_exptl_absorpt_correction_type multi-scan
_exptl_absorpt_process_details
;
CrysAlisPro, Agilent Technologies,
Version 1.171.35.21 (release 20-01-2012 CrysAlis171 .NET)
(compiled Jan 23 2012,18:06:46)
Empirical absorption correction using spherical harmonics,
 implemented in SCALE3 ABSPACK scaling algorithm.
;
_exptl_crystal_density_diffrn 1.228
_exptl_crystal_density_method 'not measured'
_exptl_crystal_F_000 288
_exptl_crystal_size_max 0.38
_exptl_crystal_size_mid 0.32
_exptl_crystal_size_min 0.28
_refine_diff_density_max 0.203
_refine_diff_density_min -0.206
_refine_diff_density_rms 0.041
_refine_ls_extinction_method none
_refine_ls_goodness_of_fit_ref 1.077
_refine_ls_hydrogen_treatment mixed
_refine_ls_matrix_type full
_refine_ls_number_parameters 199
_refine_ls_number_reflns 3110
_refine_ls_number_restraints 0
_refine_ls_restrained_S_all 1.077
_refine_ls_R_factor_all 0.0986
_refine_ls_R_factor_gt 0.0623
_refine_ls_shift/su_max 0.000
_refine_ls_shift/su_mean 0.000
_refine_ls_structure_factor_coef Fsqd
_refine_ls_weighting_details 'calc w=1/[\s^2^(Fo^2^)+(0.0899P)^2^+0.0084P] where P=(Fo^2^+2Fc^2^)/3'
_refine_ls_weighting_scheme calc
_refine_ls_wR_factor_gt 0.1672
_refine_ls_wR_factor_ref 0.2001
_reflns_number_gt 1870
_reflns_number_total 3110
_reflns_threshold_expression >2sigma(I)
_cod_data_source_file c3dt52785a.txt
_cod_data_source_block 130305_ny_wyf_38a
_cod_original_cell_volume 760.9(4)
_cod_database_code 7029309
_chemical_oxdiff_formula 'C H N O B F'
_reflns_odcompleteness_completeness 99.68
_reflns_odcompleteness_iscentric 1
_reflns_odcompleteness_theta 26.32
_olex2_refinement_description
;
1. Fixed Uiso
 At 1.2 times of:
  H1 of N1, H9 of C9, H1A of C1, H5 of B5, H1B of B1, H7 of B7, H6 of C6, H9A
  of B9, H10 of B10, H8 of B8, H6A of B6, H8A of C8, H2 of B2, H4 of B4, H7A of
  C7, H3 of B3
2.a Aromatic/amide H refined with riding coordinates:
 N1(H1), C9(H9), C6(H6), C8(H8A), C7(H7A)
2.b Boron cage BH refined with riding coordinates:
 C1(H1A), B5(H5), B1(H1B), B7(H7), B9(H9A), B10(H10), B8(H8), B6(H6A), B2(H2),
 B4(H4), B3(H3)
;

loop_
_space_group_symop_id
_space_group_symop_operation_xyz
1 'x, y, z'
2 '-x, -y, -z'

loop_
_atom_site_label
_atom_site_type_symbol
_atom_site_fract_x
_atom_site_fract_y
_atom_site_fract_z
_atom_site_U_iso_or_equiv
_atom_site_adp_type
_atom_site_occupancy
_atom_site_symmetry_multiplicity
_atom_site_calc_flag
_atom_site_refinement_flags
N1 N 0.4524(3) 0.73358(18) 0.94455(17) 0.0508(5) Uani 1 1 d .
H1 H 0.5404 0.7195 0.8915 0.061 Uiso 1 1 calc R
F1 F 0.8528(2) 0.87652(15) 1.01005(16) 0.0836(6) Uani 1 1 d .
C2 C 0.2703(3) 0.4987(2) 0.79838(19) 0.0431(5) Uani 1 1 d .
C4 C 0.5131(4) 0.8644(2) 1.0522(2) 0.0469(6) Uani 1 1 d .
C9 C 0.3760(4) 0.9234(2) 1.1262(2) 0.0571(7) Uani 1 1 d .
H9 H 0.2326 0.8774 1.1057 0.068 Uiso 1 1 calc R
C3 C 0.2759(4) 0.6304(2) 0.9162(2) 0.0520(6) Uani 1 1 d .
C5 C 0.7215(4) 0.9362(2) 1.0849(2) 0.0554(6) Uani 1 1 d .
C1 C 0.0604(3) 0.3690(2) 0.7672(2) 0.0501(6) Uani 1 1 d .
H1A H -0.0630 0.3797 0.8280 0.060 Uiso 1 1 calc R
B5 B 0.3586(4) 0.4970(3) 0.6619(2) 0.0499(7) Uani 1 1 d .
H5 H 0.4398 0.5896 0.6497 0.060 Uiso 1 1 calc R
O1 O 0.1297(3) 0.63451(17) 0.97556(19) 0.0929(8) Uani 1 1 d .
B1 B 0.2886(4) 0.3658(3) 0.8295(3) 0.0500(7) Uani 1 1 d .
H1B H 0.3211 0.3733 0.9255 0.060 Uiso 1 1 calc R
B7 B 0.3836(5) 0.2634(3) 0.6964(2) 0.0541(7) Uani 1 1 d .
H7 H 0.4806 0.2026 0.7047 0.065 Uiso 1 1 calc R
C6 C 0.8010(4) 1.0629(3) 1.1877(3) 0.0693(8) Uani 1 1 d .
H6 H 0.9444 1.1089 1.2075 0.083 Uiso 1 1 calc R
B9 B 0.1819(5) 0.3486(3) 0.5381(3) 0.0569(7) Uani 1 1 d .
H9A H 0.1471 0.3428 0.4431 0.068 Uiso 1 1 calc R
B10 B 0.4258(4) 0.3443(3) 0.5913(2) 0.0518(7) Uani 1 1 d .
H10 H 0.5496 0.3356 0.5306 0.062 Uiso 1 1 calc R
B8 B 0.1970(5) 0.2030(3) 0.5591(3) 0.0587(8) Uani 1 1 d .
H8 H 0.1720 0.1020 0.4775 0.070 Uiso 1 1 calc R
B6 B 0.4821(4) 0.4445(3) 0.7585(2) 0.0491(7) Uani 1 1 d .
H6A H 0.6433 0.5031 0.8086 0.059 Uiso 1 1 calc R
C8 C 0.4537(5) 1.0510(3) 1.2306(2) 0.0681(8) Uani 1 1 d .
H8A H 0.3623 1.0902 1.2809 0.082 Uiso 1 1 calc R
B2 B 0.1125(5) 0.2176(3) 0.7061(2) 0.0562(7) Uani 1 1 d .
H2 H 0.0307 0.1271 0.7215 0.067 Uiso 1 1 calc R
B4 B 0.0858(4) 0.4508(3) 0.6707(3) 0.0558(7) Uani 1 1 d .
H4 H -0.0115 0.5123 0.6645 0.067 Uiso 1 1 calc R
C7 C 0.6656(5) 1.1202(3) 1.2605(2) 0.0698(8) Uani 1 1 d .
H7A H 0.7167 1.2062 1.3304 0.084 Uiso 1 1 calc R
B3 B -0.0129(5) 0.2690(3) 0.6087(3) 0.0600(8) Uani 1 1 d .
H3 H -0.1756 0.2116 0.5610 0.072 Uiso 1 1 calc R

loop_
_atom_site_aniso_label
_atom_site_aniso_U_11
_atom_site_aniso_U_22
_atom_site_aniso_U_33
_atom_site_aniso_U_23
_atom_site_aniso_U_13
_atom_site_aniso_U_12
N1 0.0539(12) 0.0497(11) 0.0446(11) 0.0167(8) 0.0213(9) 0.0159(9)
F1 0.0567(9) 0.0691(10) 0.0999(13) 0.0143(9) 0.0252(8) 0.0185(8)
C2 0.0444(12) 0.0506(12) 0.0377(12) 0.0224(10) 0.0154(9) 0.0149(10)
C4 0.0558(14) 0.0455(12) 0.0428(13) 0.0223(10) 0.0150(11) 0.0163(11)
C9 0.0682(16) 0.0552(14) 0.0496(15) 0.0209(11) 0.0214(12) 0.0247(13)
C3 0.0578(14) 0.0528(13) 0.0483(13) 0.0235(11) 0.0237(11) 0.0189(12)
C5 0.0570(14) 0.0516(13) 0.0592(15) 0.0238(12) 0.0168(12) 0.0199(12)
C1 0.0426(12) 0.0562(13) 0.0491(14) 0.0239(11) 0.0141(10) 0.0107(11)
B5 0.0574(16) 0.0549(15) 0.0467(16) 0.0303(12) 0.0202(12) 0.0184(13)
O1 0.0862(14) 0.0617(12) 0.0960(15) 0.0108(11) 0.0619(12) 0.0076(10)
B1 0.0598(16) 0.0550(15) 0.0426(15) 0.0283(12) 0.0108(12) 0.0183(13)
B7 0.0689(18) 0.0605(16) 0.0467(16) 0.0281(13) 0.0189(13) 0.0327(14)
C6 0.0665(17) 0.0596(16) 0.0675(18) 0.0187(14) -0.0033(14) 0.0144(14)
B9 0.0654(18) 0.0707(18) 0.0392(15) 0.0278(13) 0.0088(13) 0.0224(15)
B10 0.0585(16) 0.0590(15) 0.0397(15) 0.0217(12) 0.0191(12) 0.0205(13)
B8 0.0682(19) 0.0534(16) 0.0433(16) 0.0153(12) 0.0167(14) 0.0119(14)
B6 0.0463(14) 0.0576(15) 0.0470(16) 0.0233(12) 0.0145(12) 0.0209(12)
C8 0.091(2) 0.0645(16) 0.0528(16) 0.0215(13) 0.0251(14) 0.0366(16)
B2 0.0706(18) 0.0484(15) 0.0466(16) 0.0212(12) 0.0191(14) 0.0136(14)
B4 0.0531(16) 0.0679(18) 0.0554(18) 0.0327(14) 0.0075(13) 0.0236(14)
C7 0.095(2) 0.0560(15) 0.0491(16) 0.0120(12) 0.0022(15) 0.0279(16)
B3 0.0524(16) 0.0677(18) 0.0467(17) 0.0184(14) 0.0021(13) 0.0106(14)

loop_
_atom_type_symbol
_atom_type_description
_atom_type_scat_dispersion_real
_atom_type_scat_dispersion_imag
_atom_type_scat_source
C C 0.0033 0.0016 'International Tables Vol C Tables 4.2.6.8 and 6.1.1.4'
H H 0.0000 0.0000 'International Tables Vol C Tables 4.2.6.8 and 6.1.1.4'
B B 0.0013 0.0007 'International Tables Vol C Tables 4.2.6.8 and 6.1.1.4'
F F 0.0171 0.0103 'International Tables Vol C Tables 4.2.6.8 and 6.1.1.4'
N N 0.0061 0.0033 'International Tables Vol C Tables 4.2.6.8 and 6.1.1.4'
O O 0.0106 0.0060 'International Tables Vol C Tables 4.2.6.8 and 6.1.1.4'

loop_
_geom_angle_atom_site_label_1
_geom_angle_atom_site_label_2
_geom_angle_atom_site_label_3
_geom_angle
C4 N1 H1 116.2
C3 N1 H1 116.2
C3 N1 C4 127.57(19)
C3 C2 C1 114.17(17)
C3 C2 B5 123.94(18)
C3 C2 B1 115.25(17)
C3 C2 B6 124.29(18)
C3 C2 B4 114.90(19)
C1 C2 B5 111.15(17)
C1 C2 B1 61.41(15)
C1 C2 B6 110.97(17)
C1 C2 B4 61.43(15)
B5 C2 B1 114.50(17)
B5 C2 B6 62.44(14)
B5 C2 B4 62.80(15)
B1 C2 B4 114.67(18)
B6 C2 B1 62.64(15)
B6 C2 B4 114.46(17)
C9 C4 N1 124.8(2)
C5 C4 N1 117.1(2)
C5 C4 C9 118.1(2)
C4 C9 H9 120.2
C8 C9 C4 119.7(2)
C8 C9 H9 120.2
N1 C3 C2 113.66(19)
O1 C3 N1 125.3(2)
O1 C3 C2 121.0(2)
F1 C5 C6 120.1(2)
C4 C5 F1 117.0(2)
C4 C5 C6 122.9(2)
C2 C1 H1A 120.5
C2 C1 B1 61.91(14)
C2 C1 B2 111.54(18)
C2 C1 B4 61.95(15)
C2 C1 B3 111.95(18)
B1 C1 H1A 117.3
B1 C1 B4 115.53(18)
B2 C1 H1A 118.4
B2 C1 B1 62.22(16)
B2 C1 B4 115.30(18)
B4 C1 H1A 116.9
B3 C1 H1A 118.1
B3 C1 B1 114.96(19)
B3 C1 B2 63.15(16)
B3 C1 B4 62.85(16)
C2 B5 H5 124.6
C2 B5 B9 104.65(18)
C2 B5 B10 105.02(18)
C2 B5 B6 58.86(14)
C2 B5 B4 59.04(14)
B9 B5 H5 122.5
B9 B5 B6 108.14(19)
B9 B5 B4 59.58(16)
B10 B5 H5 122.2
B10 B5 B9 60.21(16)
B10 B5 B6 60.10(15)
B10 B5 B4 108.2(2)
B6 B5 H5 121.2
B6 B5 B4 108.44(18)
B4 B5 H5 121.4
C2 B1 H1B 124.8
C2 B1 B7 104.57(17)
C2 B1 B6 58.37(14)
C2 B1 B2 104.43(18)
C1 B1 C2 56.69(13)
C1 B1 H1B 125.0
C1 B1 B7 104.69(19)
C1 B1 B6 103.84(18)
C1 B1 B2 58.55(15)
B7 B1 H1B 122.8
B7 B1 B6 59.81(15)
B6 B1 H1B 122.6
B2 B1 H1B 122.0
B2 B1 B7 60.47(16)
B2 B1 B6 107.82(19)
B1 B7 H7 121.5
B1 B7 B10 108.08(18)
B1 B7 B8 107.7(2)
B1 B7 B6 60.56(15)
B1 B7 B2 59.68(15)
B10 B7 H7 122.0
B8 B7 H7 122.1
B8 B7 B10 59.67(15)
B6 B7 H7 121.8
B6 B7 B10 59.59(15)
B6 B7 B8 107.4(2)
B6 B7 B2 107.80(19)
B2 B7 H7 122.0
B2 B7 B10 107.54(19)
B2 B7 B8 59.85(15)
C5 C6 H6 120.6
C7 C6 C5 118.7(3)
C7 C6 H6 120.6
B5 B9 H9A 121.7
B5 B9 B10 59.89(15)
B5 B9 B8 107.6(2)
B5 B9 B3 108.03(19)
B10 B9 H9A 121.5
B10 B9 B8 59.94(16)
B10 B9 B3 107.9(2)
B8 B9 H9A 122.1
B4 B9 B5 60.72(16)
B4 B9 H9A 121.2
B4 B9 B10 108.81(19)
B4 B9 B8 107.98(19)
B4 B9 B3 59.96(16)
B3 B9 H9A 122.0
B3 B9 B8 59.63(17)
B5 B10 B7 107.70(18)
B5 B10 B9 59.89(16)
B5 B10 H10 121.7
B5 B10 B8 108.1(2)
B5 B10 B6 60.01(15)
B7 B10 H10 122.0
B9 B10 B7 108.2(2)
B9 B10 H10 121.5
B9 B10 B8 60.48(17)
B8 B10 B7 59.76(16)
B8 B10 H10 121.8
B6 B10 B7 59.45(15)
B6 B10 B9 107.82(19)
B6 B10 H10 122.2
B6 B10 B8 107.31(19)
B7 B8 B9 108.08(19)
B7 B8 H8 121.5
B9 B8 H8 121.8
B10 B8 B7 60.57(16)
B10 B8 B9 59.58(16)
B10 B8 H8 121.6
B2 B8 B7 59.94(16)
B2 B8 B9 108.0(2)
B2 B8 B10 108.32(19)
B2 B8 H8 121.7
B2 B8 B3 59.97(16)
B3 B8 B7 108.09(18)
B3 B8 B9 60.16(17)
B3 B8 B10 108.01(19)
B3 B8 H8 121.7
C2 B6 B5 58.70(14)
C2 B6 B1 58.99(13)
C2 B6 B7 104.92(18)
C2 B6 B10 104.74(19)
C2 B6 H6A 124.8
B5 B6 B1 108.40(18)
B5 B6 B10 59.89(16)
B5 B6 H6A 121.2
B1 B6 H6A 121.4
B7 B6 B5 108.8(2)
B7 B6 B1 59.63(15)
B7 B6 B10 60.96(15)
B7 B6 H6A 121.9
B10 B6 B1 108.42(19)
B10 B6 H6A 122.1
C9 C8 H8A 119.8
C7 C8 C9 120.3(3)
C7 C8 H8A 119.8
C1 B2 B1 59.23(14)
C1 B2 B7 104.74(19)
C1 B2 B8 104.2(2)
C1 B2 H2 125.0
C1 B2 B3 58.24(16)
B1 B2 B7 59.85(16)
B1 B2 B8 108.12(19)
B1 B2 H2 121.2
B1 B2 B3 108.43(19)
B7 B2 H2 122.2
B8 B2 B7 60.21(16)
B8 B2 H2 122.4
B8 B2 B3 60.13(17)
B3 B2 B7 108.43(19)
B3 B2 H2 121.3
C2 B4 B5 58.16(14)
C2 B4 B9 104.06(19)
C2 B4 H4 125.2
C2 B4 B3 103.8(2)
C1 B4 C2 56.62(13)
C1 B4 B5 103.65(18)
C1 B4 B9 104.3(2)
C1 B4 H4 125.2
C1 B4 B3 58.00(15)
B5 B4 H4 122.6
B9 B4 B5 59.70(16)
B9 B4 H4 122.9
B9 B4 B3 60.66(17)
B3 B4 B5 107.8(2)
B3 B4 H4 122.2
C6 C7 C8 120.2(2)
C6 C7 H7A 119.9
C8 C7 H7A 119.9
C1 B3 B9 104.19(19)
C1 B3 B8 104.4(2)
C1 B3 B2 58.61(15)
C1 B3 B4 59.15(15)
C1 B3 H3 125.0
B9 B3 H3 122.7
B8 B3 B9 60.21(16)
B8 B3 H3 122.4
B2 B3 B9 108.0(2)
B2 B3 B8 59.90(17)
B2 B3 H3 121.3
B4 B3 B9 59.38(17)
B4 B3 B8 108.0(2)
B4 B3 B2 108.5(2)
B4 B3 H3 121.3

loop_
_geom_bond_atom_site_label_1
_geom_bond_atom_site_label_2
_geom_bond_distance
N1 H1 0.8600
N1 C4 1.419(3)
N1 C3 1.327(3)
F1 C5 1.365(3)
C2 C3 1.533(3)
C2 C1 1.624(3)
C2 B5 1.700(3)
C2 B1 1.714(3)
C2 B6 1.703(3)
C2 B4 1.716(4)
C4 C9 1.389(3)
C4 C5 1.362(3)
C9 H9 0.9300
C9 C8 1.385(3)
C3 O1 1.212(3)
C5 C6 1.371(3)
C1 H1A 1.1000
C1 B1 1.706(4)
C1 B2 1.694(4)
C1 B4 1.708(4)
C1 B3 1.687(4)
B5 H5 1.1000
B5 B9 1.762(4)
B5 B10 1.762(4)
B5 B6 1.764(4)
B5 B4 1.780(4)
B1 H1B 1.1000
B1 B7 1.760(4)
B1 B6 1.776(4)
B1 B2 1.757(4)
B7 H7 1.1000
B7 B10 1.790(4)
B7 B8 1.775(4)
B7 B6 1.763(4)
B7 B2 1.771(4)
C6 H6 0.9300
C6 C7 1.366(4)
B9 H9A 1.1000
B9 B10 1.767(4)
B9 B8 1.783(4)
B9 B4 1.760(4)
B9 B3 1.783(4)
B10 H10 1.1000
B10 B8 1.774(4)
B10 B6 1.765(4)
B8 H8 1.1000
B8 B2 1.769(4)
B8 B3 1.773(4)
B6 H6A 1.1000
C8 H8A 0.9300
C8 C7 1.377(4)
B2 H2 1.1000
B2 B3 1.770(4)
B4 H4 1.1000
B4 B3 1.770(4)
C7 H7A 0.9300
B3 H3 1.1000

loop_
_geom_torsion_atom_site_label_1
_geom_torsion_atom_site_label_2
_geom_torsion_atom_site_label_3
_geom_torsion_atom_site_label_4
_geom_torsion
N1 C4 C9 C8 178.9(2)
N1 C4 C5 F1 0.9(3)
N1 C4 C5 C6 -179.1(2)
F1 C5 C6 C7 179.7(2)
C2 C1 B1 B7 -97.99(18)
C2 C1 B1 B6 -36.08(15)
C2 C1 B1 B2 -138.72(18)
C2 C1 B2 B1 38.73(17)
C2 C1 B2 B7 -1.7(2)
C2 C1 B2 B8 -64.1(2)
C2 C1 B2 B3 -104.5(2)
C2 C1 B4 B5 35.89(16)
C2 C1 B4 B9 97.60(19)
C2 C1 B4 B3 138.5(2)
C2 C1 B3 B9 1.2(3)
C2 C1 B3 B8 63.5(2)
C2 C1 B3 B2 103.9(2)
C2 C1 B3 B4 -39.06(19)
C2 B5 B9 B10 -99.15(19)
C2 B5 B9 B8 -61.5(2)
C2 B5 B9 B4 39.65(17)
C2 B5 B9 B3 1.5(2)
C2 B5 B10 B7 -2.6(2)
C2 B5 B10 B9 98.5(2)
C2 B5 B10 B8 60.5(2)
C2 B5 B10 B6 -39.47(17)
C2 B5 B6 B1 33.10(16)
C2 B5 B6 B7 96.38(19)
C2 B5 B6 B10 134.17(19)
C2 B5 B4 C1 -35.19(15)
C2 B5 B4 B9 -134.0(2)
C2 B5 B4 B3 -95.5(2)
C2 B1 B7 B10 1.6(2)
C2 B1 B7 B8 -61.4(2)
C2 B1 B7 B6 38.90(17)
C2 B1 B7 B2 -98.55(19)
C2 B1 B6 B5 -32.98(16)
C2 B1 B6 B7 -134.45(19)
C2 B1 B6 B10 -96.5(2)
C2 B1 B2 C1 -34.70(16)
C2 B1 B2 B7 98.79(18)
C2 B1 B2 B8 61.4(2)
C2 B1 B2 B3 -2.3(2)
C2 B4 B3 C1 34.72(16)
C2 B4 B3 B9 -98.5(2)
C2 B4 B3 B8 -61.6(2)
C2 B4 B3 B2 1.8(2)
C4 N1 C3 C2 -174.8(2)
C4 N1 C3 O1 4.5(4)
C4 C9 C8 C7 0.7(4)
C4 C5 C6 C7 -0.2(4)
C9 C4 C5 F1 -179.5(2)
C9 C4 C5 C6 0.5(4)
C9 C8 C7 C6 -0.5(4)
C3 N1 C4 C9 -20.6(4)
C3 N1 C4 C5 159.0(2)
C3 C2 C1 B1 -106.7(2)
C3 C2 C1 B2 -145.6(2)
C3 C2 C1 B4 106.3(2)
C3 C2 C1 B3 145.8(2)
C3 C2 B5 B9 -142.9(2)
C3 C2 B5 B10 154.6(2)
C3 C2 B5 B6 114.5(2)
C3 C2 B5 B4 -103.0(2)
C3 C2 B1 C1 105.0(2)
C3 C2 B1 B7 -156.82(19)
C3 C2 B1 B6 -117.2(2)
C3 C2 B1 B2 140.50(19)
C3 C2 B6 B5 -114.0(2)
C3 C2 B6 B1 103.2(2)
C3 C2 B6 B7 142.8(2)
C3 C2 B6 B10 -153.9(2)
C3 C2 B4 C1 -105.1(2)
C3 C2 B4 B5 117.0(2)
C3 C2 B4 B9 156.81(18)
C3 C2 B4 B3 -140.48(19)
C5 C4 C9 C8 -0.7(3)
C5 C6 C7 C8 0.2(4)
C1 C2 C3 N1 176.80(18)
C1 C2 C3 O1 -2.5(3)
C1 C2 B5 B9 -0.8(2)
C1 C2 B5 B10 -63.3(2)
C1 C2 B5 B6 -103.35(19)
C1 C2 B5 B4 39.15(18)
C1 C2 B1 B7 98.2(2)
C1 C2 B1 B6 137.81(18)
C1 C2 B1 B2 35.53(16)
C1 C2 B6 B5 103.64(19)
C1 C2 B6 B1 -39.16(17)
C1 C2 B6 B7 0.4(2)
C1 C2 B6 B10 63.7(2)
C1 C2 B4 B5 -137.89(19)
C1 C2 B4 B9 -98.0(2)
C1 C2 B4 B3 -35.34(17)
C1 B1 B7 B10 60.4(2)
C1 B1 B7 B8 -2.7(2)
C1 B1 B7 B6 97.67(19)
C1 B1 B7 B2 -39.78(17)
C1 B1 B6 C2 35.31(15)
C1 B1 B6 B5 2.3(2)
C1 B1 B6 B7 -99.1(2)
C1 B1 B6 B10 -61.2(2)
C1 B1 B2 B7 133.49(19)
C1 B1 B2 B8 96.1(2)
C1 B1 B2 B3 32.43(18)
C1 B2 B3 B9 96.0(2)
C1 B2 B3 B8 133.6(2)
C1 B2 B3 B4 33.08(18)
C1 B4 B3 B9 -133.3(2)
C1 B4 B3 B8 -96.3(2)
C1 B4 B3 B2 -32.87(18)
B5 C2 C3 N1 -42.1(3)
B5 C2 C3 O1 138.7(3)
B5 C2 C1 B1 107.19(19)
B5 C2 C1 B2 68.3(2)
B5 C2 C1 B4 -39.75(18)
B5 C2 C1 B3 -0.3(3)
B5 C2 B1 C1 -101.72(19)
B5 C2 B1 B7 -3.5(2)
B5 C2 B1 B6 36.08(18)
B5 C2 B1 B2 -66.2(2)
B5 C2 B6 B1 -142.80(19)
B5 C2 B6 B7 -103.2(2)
B5 C2 B6 B10 -39.91(18)
B5 C2 B4 C1 137.89(18)
B5 C2 B4 B9 39.84(18)
B5 C2 B4 B3 102.6(2)
B5 B9 B10 B7 100.35(19)
B5 B9 B10 B8 137.72(19)
B5 B9 B10 B6 37.51(18)
B5 B9 B8 B7 0.1(3)
B5 B9 B8 B10 -37.64(18)
B5 B9 B8 B2 63.5(2)
B5 B9 B8 B3 101.0(2)
B5 B9 B4 C2 -39.08(17)
B5 B9 B4 C1 -97.65(19)
B5 B9 B4 B3 -137.2(2)
B5 B9 B3 C1 -1.6(3)
B5 B9 B3 B8 -100.3(2)
B5 B9 B3 B2 -62.8(2)
B5 B9 B3 B4 38.51(19)
B5 B10 B8 B7 -100.4(2)
B5 B10 B8 B9 37.75(18)
B5 B10 B8 B2 -62.8(3)
B5 B10 B8 B3 0.7(3)
B5 B10 B6 C2 39.33(17)
B5 B10 B6 B1 101.04(19)
B5 B10 B6 B7 138.4(2)
B5 B4 B3 C1 95.27(19)
B5 B4 B3 B9 -37.99(18)
B5 B4 B3 B8 -1.0(2)
B5 B4 B3 B2 62.4(2)
B1 C2 C3 N1 108.4(2)
B1 C2 C3 O1 -70.9(3)
B1 C2 C1 B2 -38.86(18)
B1 C2 C1 B4 -146.94(19)
B1 C2 C1 B3 -107.5(2)
B1 C2 B5 B9 66.4(2)
B1 C2 B5 B10 3.9(2)
B1 C2 B5 B6 -36.16(18)
B1 C2 B5 B4 106.3(2)
B1 C2 B6 B5 142.80(19)
B1 C2 B6 B7 39.59(17)
B1 C2 B6 B10 102.9(2)
B1 C2 B4 C1 31.81(18)
B1 C2 B4 B5 -106.1(2)
B1 C2 B4 B9 -66.2(2)
B1 C2 B4 B3 -3.5(2)
B1 C1 B2 B7 -40.45(17)
B1 C1 B2 B8 -102.8(2)
B1 C1 B2 B3 -143.2(2)
B1 C1 B4 C2 -32.23(18)
B1 C1 B4 B5 3.7(2)
B1 C1 B4 B9 65.4(2)
B1 C1 B4 B3 106.3(2)
B1 C1 B3 B9 -66.9(2)
B1 C1 B3 B8 -4.6(3)
B1 C1 B3 B2 35.73(19)
B1 C1 B3 B4 -107.2(2)
B1 B7 B10 B5 0.6(3)
B1 B7 B10 B9 -62.7(2)
B1 B7 B10 B8 -100.4(2)
B1 B7 B10 B6 37.72(18)
B1 B7 B8 B9 63.7(2)
B1 B7 B8 B10 101.0(2)
B1 B7 B8 B2 -37.04(18)
B1 B7 B8 B3 0.1(3)
B1 B7 B6 C2 -39.28(16)
B1 B7 B6 B5 -100.78(19)
B1 B7 B6 B10 -138.1(2)
B1 B7 B2 C1 40.14(17)
B1 B7 B2 B8 138.3(2)
B1 B7 B2 B3 101.1(2)
B1 B2 B3 C1 -32.82(18)
B1 B2 B3 B9 63.1(2)
B1 B2 B3 B8 100.8(2)
B1 B2 B3 B4 0.3(3)
B7 B1 B6 C2 134.45(19)
B7 B1 B6 B5 101.5(2)
B7 B1 B6 B10 37.98(18)
B7 B1 B2 C1 -133.49(19)
B7 B1 B2 B8 -37.38(19)
B7 B1 B2 B3 -101.1(2)
B7 B10 B8 B9 138.12(19)
B7 B10 B8 B2 37.57(19)
B7 B10 B8 B3 101.0(2)
B7 B10 B6 C2 -99.11(19)
B7 B10 B6 B5 -138.4(2)
B7 B10 B6 B1 -37.40(18)
B7 B8 B2 C1 99.0(2)
B7 B8 B2 B1 37.22(19)
B7 B8 B2 B3 138.5(2)
B7 B8 B3 C1 2.6(3)
B7 B8 B3 B9 100.9(2)
B7 B8 B3 B2 -37.11(18)
B7 B8 B3 B4 64.3(2)
B7 B2 B3 C1 -96.3(2)
B7 B2 B3 B9 -0.3(2)
B7 B2 B3 B8 37.31(18)
B7 B2 B3 B4 -63.2(2)
B9 B5 B10 B7 -101.1(2)
B9 B5 B10 B8 -38.01(18)
B9 B5 B10 B6 -138.0(2)
B9 B5 B6 C2 -96.49(19)
B9 B5 B6 B1 -63.4(2)
B9 B5 B6 B7 -0.1(2)
B9 B5 B6 B10 37.68(18)
B9 B5 B4 C2 134.0(2)
B9 B5 B4 C1 98.8(2)
B9 B5 B4 B3 38.42(19)
B9 B10 B8 B7 -138.12(19)
B9 B10 B8 B2 -100.6(2)
B9 B10 B8 B3 -37.09(19)
B9 B10 B6 C2 1.9(2)
B9 B10 B6 B5 -37.46(19)
B9 B10 B6 B1 63.6(2)
B9 B10 B6 B7 101.0(2)
B9 B8 B2 C1 -1.9(3)
B9 B8 B2 B1 -63.7(3)
B9 B8 B2 B7 -100.9(2)
B9 B8 B2 B3 37.60(19)
B9 B8 B3 C1 -98.3(2)
B9 B8 B3 B2 -138.0(2)
B9 B8 B3 B4 -36.60(18)
B9 B4 B3 C1 133.3(2)
B9 B4 B3 B8 36.96(19)
B9 B4 B3 B2 100.4(2)
B10 B5 B9 B8 37.66(18)
B10 B5 B9 B4 138.80(19)
B10 B5 B9 B3 100.6(2)
B10 B5 B6 C2 -134.17(19)
B10 B5 B6 B1 -101.1(2)
B10 B5 B6 B7 -37.79(18)
B10 B5 B4 C2 97.0(2)
B10 B5 B4 C1 61.8(2)
B10 B5 B4 B9 -36.99(18)
B10 B5 B4 B3 1.4(2)
B10 B7 B8 B9 -37.27(18)
B10 B7 B8 B2 -138.0(2)
B10 B7 B8 B3 -100.9(2)
B10 B7 B6 C2 98.82(19)
B10 B7 B6 B5 37.32(18)
B10 B7 B6 B1 138.1(2)
B10 B7 B2 C1 -60.9(2)
B10 B7 B2 B1 -101.08(19)
B10 B7 B2 B8 37.26(18)
B10 B7 B2 B3 0.0(2)
B10 B9 B8 B7 37.70(18)
B10 B9 B8 B2 101.1(2)
B10 B9 B8 B3 138.61(19)
B10 B9 B4 C2 -2.1(2)
B10 B9 B4 C1 -60.6(2)
B10 B9 B4 B5 37.01(18)
B10 B9 B4 B3 -100.2(2)
B10 B9 B3 C1 61.7(2)
B10 B9 B3 B8 -36.96(18)
B10 B9 B3 B2 0.5(3)
B10 B9 B3 B4 101.8(2)
B10 B8 B2 C1 61.2(2)
B10 B8 B2 B1 -0.6(3)
B10 B8 B2 B7 -37.84(19)
B10 B8 B2 B3 100.7(2)
B10 B8 B3 C1 -61.5(2)
B10 B8 B3 B9 36.84(18)
B10 B8 B3 B2 -101.2(2)
B10 B8 B3 B4 0.2(3)
B8 B7 B10 B5 101.0(2)
B8 B7 B10 B9 37.69(18)
B8 B7 B10 B6 138.1(2)
B8 B7 B6 C2 61.6(2)
B8 B7 B6 B5 0.1(2)
B8 B7 B6 B1 100.9(2)
B8 B7 B6 B10 -37.17(18)
B8 B7 B2 C1 -98.2(2)
B8 B7 B2 B1 -138.3(2)
B8 B7 B2 B3 -37.28(18)
B8 B9 B10 B5 -137.72(19)
B8 B9 B10 B7 -37.37(17)
B8 B9 B10 B6 -100.2(2)
B8 B9 B4 C2 61.5(2)
B8 B9 B4 C1 2.9(2)
B8 B9 B4 B5 100.5(2)
B8 B9 B4 B3 -36.7(2)
B8 B9 B3 C1 98.6(2)
B8 B9 B3 B2 37.49(19)
B8 B9 B3 B4 138.8(2)
B8 B10 B6 C2 -61.9(2)
B8 B10 B6 B5 -101.2(2)
B8 B10 B6 B1 -0.2(3)
B8 B10 B6 B7 37.20(19)
B8 B2 B3 C1 -133.6(2)
B8 B2 B3 B9 -37.63(19)
B8 B2 B3 B4 -100.5(2)
B6 C2 C3 N1 35.5(3)
B6 C2 C3 O1 -143.8(3)
B6 C2 C1 B1 39.70(17)
B6 C2 C1 B2 0.8(2)
B6 C2 C1 B4 -107.23(19)
B6 C2 C1 B3 -67.8(2)
B6 C2 B5 B9 102.6(2)
B6 C2 B5 B10 40.07(18)
B6 C2 B5 B4 142.50(19)
B6 C2 B1 C1 -137.81(18)
B6 C2 B1 B7 -39.60(17)
B6 C2 B1 B2 -102.28(19)
B6 C2 B4 C1 101.5(2)
B6 C2 B4 B5 -36.36(18)
B6 C2 B4 B9 3.5(2)
B6 C2 B4 B3 66.2(2)
B6 B5 B9 B10 -37.63(18)
B6 B5 B9 B8 0.0(2)
B6 B5 B9 B4 101.17(19)
B6 B5 B9 B3 63.0(2)
B6 B5 B10 B7 36.85(18)
B6 B5 B10 B9 138.0(2)
B6 B5 B10 B8 100.0(2)
B6 B5 B4 C2 33.31(17)
B6 B5 B4 C1 -1.9(2)
B6 B5 B4 B9 -100.6(2)
B6 B5 B4 B3 -62.2(2)
B6 B1 B7 B10 -37.29(18)
B6 B1 B7 B8 -100.3(2)
B6 B1 B7 B2 -137.5(2)
B6 B1 B2 C1 -95.61(19)
B6 B1 B2 B7 37.87(18)
B6 B1 B2 B8 0.5(3)
B6 B1 B2 B3 -63.2(2)
B6 B7 B10 B5 -37.10(18)
B6 B7 B10 B9 -100.4(2)
B6 B7 B10 B8 -138.1(2)
B6 B7 B8 B9 -0.1(2)
B6 B7 B8 B10 37.14(18)
B6 B7 B8 B2 -100.9(2)
B6 B7 B8 B3 -63.8(2)
B6 B7 B2 C1 1.9(2)
B6 B7 B2 B1 -38.21(18)
B6 B7 B2 B8 100.1(2)
B6 B7 B2 B3 62.8(2)
B6 B10 B8 B7 -37.06(18)
B6 B10 B8 B9 101.1(2)
B6 B10 B8 B2 0.5(3)
B6 B10 B8 B3 64.0(2)
B2 C1 B1 C2 138.72(18)
B2 C1 B1 B7 40.74(17)
B2 C1 B1 B6 102.64(19)
B2 C1 B4 C2 -102.0(2)
B2 C1 B4 B5 -66.1(2)
B2 C1 B4 B9 -4.4(3)
B2 C1 B4 B3 36.5(2)
B2 C1 B3 B9 -102.7(2)
B2 C1 B3 B8 -40.31(18)
B2 C1 B3 B4 -142.9(2)
B2 B1 B7 B10 100.2(2)
B2 B1 B7 B8 37.12(18)
B2 B1 B7 B6 137.5(2)
B2 B1 B6 C2 96.3(2)
B2 B1 B6 B5 63.3(2)
B2 B1 B6 B7 -38.17(18)
B2 B1 B6 B10 -0.2(2)
B2 B7 B10 B5 63.6(2)
B2 B7 B10 B9 0.4(2)
B2 B7 B10 B8 -37.34(18)
B2 B7 B10 B6 100.7(2)
B2 B7 B8 B9 100.8(2)
B2 B7 B8 B10 138.0(2)
B2 B7 B8 B3 37.12(19)
B2 B7 B6 C2 -1.5(2)
B2 B7 B6 B5 -63.0(2)
B2 B7 B6 B1 37.81(17)
B2 B7 B6 B10 -100.3(2)
B2 B8 B3 C1 39.67(18)
B2 B8 B3 B9 138.0(2)
B2 B8 B3 B4 101.4(2)
B4 C2 C3 N1 -114.9(2)
B4 C2 C3 O1 65.8(3)
B4 C2 C1 B1 146.94(19)
B4 C2 C1 B2 108.1(2)
B4 C2 C1 B3 39.4(2)
B4 C2 B5 B9 -39.91(18)
B4 C2 B5 B10 -102.4(2)
B4 C2 B5 B6 -142.50(19)
B4 C2 B1 C1 -31.82(18)
B4 C2 B1 B7 66.4(2)
B4 C2 B1 B6 106.0(2)
B4 C2 B1 B2 3.7(2)
B4 C2 B6 B5 36.49(18)
B4 C2 B6 B1 -106.3(2)
B4 C2 B6 B7 -66.7(2)
B4 C2 B6 B10 -3.4(2)
B4 C1 B1 C2 32.25(18)
B4 C1 B1 B7 -65.7(2)
B4 C1 B1 B6 -3.8(2)
B4 C1 B1 B2 -106.5(2)
B4 C1 B2 B1 106.8(2)
B4 C1 B2 B7 66.4(2)
B4 C1 B2 B8 4.0(3)
B4 C1 B2 B3 -36.4(2)
B4 C1 B3 B9 40.27(19)
B4 C1 B3 B8 102.6(2)
B4 C1 B3 B2 142.9(2)
B4 B5 B9 B10 -138.80(19)
B4 B5 B9 B8 -101.1(2)
B4 B5 B9 B3 -38.17(19)
B4 B5 B10 B7 -64.4(2)
B4 B5 B10 B9 36.71(18)
B4 B5 B10 B8 -1.3(2)
B4 B5 B10 B6 -101.27(19)
B4 B5 B6 C2 -33.38(17)
B4 B5 B6 B1 -0.3(2)
B4 B5 B6 B7 63.0(2)
B4 B5 B6 B10 100.8(2)
B4 B9 B10 B5 -37.37(18)
B4 B9 B10 B7 63.0(2)
B4 B9 B10 B8 100.3(2)
B4 B9 B10 B6 0.1(3)
B4 B9 B8 B7 -64.1(2)
B4 B9 B8 B10 -101.8(2)
B4 B9 B8 B2 -0.7(3)
B4 B9 B8 B3 36.85(19)
B4 B9 B3 C1 -40.15(18)
B4 B9 B3 B8 -138.8(2)
B4 B9 B3 B2 -101.3(2)
B3 C1 B1 C2 102.7(2)
B3 C1 B1 B7 4.7(3)
B3 C1 B1 B6 66.6(2)
B3 C1 B1 B2 -36.07(19)
B3 C1 B2 B1 143.2(2)
B3 C1 B2 B7 102.8(2)
B3 C1 B2 B8 40.40(19)
B3 C1 B4 C2 -138.5(2)
B3 C1 B4 B5 -102.6(2)
B3 C1 B4 B9 -40.93(18)
B3 B9 B10 B5 -100.9(2)
B3 B9 B10 B7 -0.5(2)
B3 B9 B10 B8 36.82(18)
B3 B9 B10 B6 -63.4(2)
B3 B9 B8 B7 -100.9(2)
B3 B9 B8 B10 -138.61(19)
B3 B9 B8 B2 -37.52(19)
B3 B9 B4 C2 98.2(2)
B3 B9 B4 C1 39.59(18)
B3 B9 B4 B5 137.2(2)
B3 B8 B2 C1 -39.46(18)
B3 B8 B2 B1 -101.3(2)
B3 B8 B2 B7 -138.5(2)
